data_7243571
loop_
_publ_author_name
'Wang, Tingshu'
'Zhang, Miao'
'Zheng, Yifan'
'Seong, Junmo'
'Lah, Myoung Soo'
'Koo, Sangho'

_publ_section_title
;
 Furan oxidation by Mn(iii)/Co(ii) catalysts -- application to benzofuran
 synthesis
;
_journal_issue 50
_journal_name_full 'RSC Advances'
_journal_page_first 31395
_journal_page_last 31399
_journal_paper_doi 10.1039/D1RA05305A
_journal_volume 11
_journal_year 2021
_chemical_absolute_configuration unk
_chemical_formula_sum 'C23 H22 O6'
_chemical_formula_weight 394.42
_chemical_name_systematic
'Ethyl (1R,2S,6S)-1-acetyl-2-hydroxy-6-(2-(naphthalen-2-yl)-2-oxoethyl)-5-oxocyclohex-3-ene-1-carboxylate'
_space_group_crystal_system monoclinic
_space_group_IT_number 4
_space_group_name_Hall 'P 2yb'
_space_group_name_H-M_alt 'P 1 21 1'
_atom_sites_solution_hydrogens mixed
_audit_creation_method SHELXL-2018/3
_audit_update_record
;
2021-04-08 deposited with the CCDC.	2021-09-13 downloaded from the CCDC.
;
_cell_angle_alpha 90
_cell_angle_beta 91.56(3)
_cell_angle_gamma 90
_cell_formula_units_Z 8
_cell_length_a 7.6292(15)
_cell_length_b 18.955(4)
_cell_length_c 27.164(5)
_cell_measurement_reflns_used 22857
_cell_measurement_temperature 173(2)
_cell_measurement_theta_max 27.595
_cell_measurement_theta_min 2.995
_cell_volume 3926.8(13)
_computing_cell_refinement 'Rigaku Rapid Auto'
_computing_data_collection 'Rigaku Rapid Auto'
_computing_data_reduction 'Rigaku Rapid Auto'
_computing_molecular_graphics ORTEP
_computing_publication_material CIFTAB
_computing_structure_refinement SHELXL
_computing_structure_solution 'SHELXT 2018/2 (Sheldrick, 2018)'
_diffrn_ambient_temperature 173(2)
_diffrn_measured_fraction_theta_full 0.998
_diffrn_measured_fraction_theta_max 0.998
_diffrn_measurement_device_type 'imaging plate'
_diffrn_measurement_method 'omega scans'
_diffrn_radiation_type MoK\a
_diffrn_radiation_wavelength 0.71073
_diffrn_reflns_av_R_equivalents 0.1575
_diffrn_reflns_av_unetI/netI 0.1973
_diffrn_reflns_Laue_measured_fraction_full 0.998
_diffrn_reflns_Laue_measured_fraction_max 0.998
_diffrn_reflns_limit_h_max 9
_diffrn_reflns_limit_h_min -9
_diffrn_reflns_limit_k_max 23
_diffrn_reflns_limit_k_min -24
_diffrn_reflns_limit_l_max 35
_diffrn_reflns_limit_l_min -35
_diffrn_reflns_number 38414
_diffrn_reflns_point_group_measured_fraction_full 0.930
_diffrn_reflns_point_group_measured_fraction_max 0.913
_diffrn_reflns_theta_full 25.242
_diffrn_reflns_theta_max 27.484
_diffrn_reflns_theta_min 2.994
_diffrn_source 'fine-focus sealed tube'
_exptl_absorpt_coefficient_mu 0.096
_exptl_absorpt_correction_T_max 1.0000
_exptl_absorpt_correction_T_min 0.5514
_exptl_absorpt_correction_type multi-scan
_exptl_absorpt_process_details 'Rigaku Rapid Auto'
_exptl_crystal_colour colorless
_exptl_crystal_density_diffrn 1.334
_exptl_crystal_description block
_exptl_crystal_F_000 1664
_exptl_crystal_recrystallization_method 'Re-crystallisation from solvent'
_exptl_crystal_size_max 0.233
_exptl_crystal_size_mid 0.189
_exptl_crystal_size_min 0.150
_refine_diff_density_max 0.417
_refine_diff_density_min -0.309
_refine_diff_density_rms 0.072
_refine_ls_abs_structure_details
;
 Flack x determined using 2069 quotients [(I+)-(I-)]/[(I+)+(I-)]
 (Parsons, Flack and Wagner, Acta Cryst. B69 (2013) 249-259).
;
_refine_ls_abs_structure_Flack 2.9(10)
_refine_ls_extinction_method none
_refine_ls_goodness_of_fit_ref 1.072
_refine_ls_hydrogen_treatment mixed
_refine_ls_matrix_type full
_refine_ls_number_parameters 1059
_refine_ls_number_reflns 16439
_refine_ls_number_restraints 1
_refine_ls_restrained_S_all 1.072
_refine_ls_R_factor_all 0.2201
_refine_ls_R_factor_gt 0.1254
_refine_ls_shift/su_max 0.003
_refine_ls_shift/su_mean 0.000
_refine_ls_structure_factor_coef Fsqd
_refine_ls_weighting_details 'w=1/[\s^2^(Fo^2^)+(0.1081P)^2^+3.7016P] where P=(Fo^2^+2Fc^2^)/3'
_refine_ls_weighting_scheme calc
_refine_ls_wR_factor_gt 0.2485
_refine_ls_wR_factor_ref 0.2908
_reflns_Friedel_coverage 0.776
_reflns_Friedel_fraction_full 0.859
_reflns_Friedel_fraction_max 0.823
_reflns_number_gt 8364
_reflns_number_total 16439
_reflns_threshold_expression 'I > 2\s(I)'
_cod_data_source_file d1ra05305a2.cif
_cod_data_source_block O20_006_P21
_cod_depositor_comments
;
The following automatic conversions were performed:

data item '_exptl_absorpt_correction_type' value 'MULTI-SCAN' was
changed to 'multi-scan' in accordance with the
/home/data/users/saulius/crontab/automatic-downloads/rss-feeds/RSC/lib/dictionaries/cif_core.dic
dictionary named 'cif_core.dic' version 2.4.2 last updated on
2011-04-26.

Automatic conversion script
Id: cif_fix_values 7556 2019-12-06 15:28:31Z antanas 

2024-12-16
Z value and formula fixed to values more according to usual
chemical conventions.                 miguel
;
_cod_original_formula_weight 1577.62
_cod_original_formula_units_Z 2
_cod_original_cell_volume 3926.7(14)
_cod_original_sg_symbol_H-M 'P 21'
_cod_original_formula_sum 'C92 H88 O24 (C23 H22 O6)'
_cod_database_code 7243571
_shelx_shelxl_version_number 2018/3
_shelx_space_group_comment
;
The symmetry employed for this shelxl refinement is uniquely defined
by the following loop, which should always be used as a source of
symmetry information in preference to the above space-group names.
They are only intended as comments.
;

loop_
_space_group_symop_operation_xyz
'x, y, z'
'-x, y+1/2, -z'

loop_
_atom_site_label
_atom_site_type_symbol
_atom_site_fract_x
_atom_site_fract_y
_atom_site_fract_z
_atom_site_U_iso_or_equiv
_atom_site_adp_type
_atom_site_occupancy
_atom_site_site_symmetry_order
_atom_site_calc_flag
_atom_site_refinement_flags_posn
_atom_site_refinement_flags_adp
_atom_site_refinement_flags_occupancy
_atom_site_disorder_assembly
_atom_site_disorder_group
O1 O 0.3320(13) 0.6550(4) 0.4591(3) 0.056(2) Uani 1 1 d . . . . .
C1 C 0.4052(17) 0.5995(6) 0.4511(3) 0.040(3) Uani 1 1 d . . . . .
C2 C 0.3386(18) 0.5321(6) 0.4679(4) 0.044(3) Uani 1 1 d . . . . .
H2 H 0.236772 0.531113 0.485993 0.053 Uiso 1 1 calc R U . . .
C3 C 0.4185(16) 0.4728(6) 0.4582(4) 0.039(3) Uani 1 1 d . . . . .
H3 H 0.368779 0.430856 0.468820 0.047 Uiso 1 1 calc R U . . .
O2 O 0.6151(11) 0.4017(4) 0.4113(3) 0.040(2) Uani 1 1 d . . . . .
H2O H 0.531999 0.390407 0.393197 0.060 Uiso 1 1 calc R U . . .
C4 C 0.5848(14) 0.4694(5) 0.4311(3) 0.027(2) Uani 1 1 d . . . . .
H4 H 0.679392 0.477786 0.455546 0.032 Uiso 1 1 calc R U . . .
C5 C 0.5924(13) 0.5304(5) 0.3942(3) 0.024(2) Uani 1 1 d . . . . .
C6 C 0.5778(16) 0.5994(5) 0.4250(4) 0.033(3) Uani 1 1 d . . . . .
H6 H 0.671561 0.598194 0.450402 0.040 Uiso 1 1 calc R U . . .
O3 O 0.3415(10) 0.5722(4) 0.3474(3) 0.0367(19) Uani 1 1 d . . . . .
O4 O 0.4409(9) 0.4636(3) 0.3330(2) 0.0311(17) Uani 1 1 d . . . . .
C7 C 0.4421(14) 0.5265(6) 0.3559(4) 0.029(2) Uani 1 1 d . . . . .
C8 C 0.3096(16) 0.4571(6) 0.2941(4) 0.038(3) Uani 1 1 d . . . . .
H8A H 0.326650 0.492885 0.269214 0.045 Uiso 1 1 calc R U . . .
H8B H 0.193316 0.462790 0.307178 0.045 Uiso 1 1 calc R U . . .
C9 C 0.3290(17) 0.3848(7) 0.2724(4) 0.053(4) Uani 1 1 d . . . . .
H9A H 0.442848 0.380491 0.258445 0.080 Uiso 1 1 calc R U . . .
H9B H 0.240391 0.377763 0.247088 0.080 Uiso 1 1 calc R U . . .
H9C H 0.316341 0.349946 0.297662 0.080 Uiso 1 1 calc R U . . .
O5 O 0.7702(12) 0.5421(5) 0.3240(3) 0.053(2) Uani 1 1 d . . . . .
C10 C 0.7678(15) 0.5305(5) 0.3679(4) 0.033(3) Uani 1 1 d . . . . .
C11 C 0.9303(17) 0.5210(9) 0.3970(6) 0.070(4) Uani 1 1 d . . . . .
H11A H 1.028971 0.527799 0.376343 0.105 Uiso 1 1 calc R U . . .
H11B H 0.933785 0.474118 0.410448 0.105 Uiso 1 1 calc R U . . .
H11C H 0.934819 0.554728 0.423359 0.105 Uiso 1 1 calc R U . . .
C12 C 0.5986(15) 0.6689(5) 0.3957(3) 0.027(2) Uani 1 1 d . . . . .
H12A H 0.681846 0.661521 0.369819 0.032 Uiso 1 1 calc R U . . .
H12B H 0.486718 0.681280 0.380180 0.032 Uiso 1 1 calc R U . . .
O6 O 0.7136(14) 0.7191(4) 0.4695(3) 0.062(3) Uani 1 1 d . . . . .
C13 C 0.6605(16) 0.7290(6) 0.4277(4) 0.039(3) Uani 1 1 d . . . . .
C14 C 0.6576(13) 0.8017(5) 0.4069(4) 0.026(2) Uani 1 1 d . . . . .
C15 C 0.5846(14) 0.8162(6) 0.3611(4) 0.033(3) Uani 1 1 d . . . . .
H15 H 0.535995 0.779555 0.342531 0.040 Uiso 1 1 calc R U . . .
C16 C 0.5815(16) 0.8847(6) 0.3417(4) 0.039(3) Uani 1 1 d . . . . .
C17 C 0.5145(19) 0.9004(7) 0.2944(5) 0.059(4) Uani 1 1 d . . . . .
H17 H 0.465218 0.864593 0.275097 0.070 Uiso 1 1 calc R U . . .
C18 C 0.520(2) 0.9655(9) 0.2766(6) 0.072(4) Uani 1 1 d . . . . .
H18 H 0.476061 0.974479 0.245018 0.086 Uiso 1 1 calc R U . . .
C19 C 0.5936(19) 1.0222(8) 0.3054(6) 0.066(4) Uani 1 1 d . . . . .
H19 H 0.599684 1.067286 0.292071 0.079 Uiso 1 1 calc R U . . .
C20 C 0.6530(18) 1.0103(6) 0.3513(5) 0.049(3) Uani 1 1 d . . . . .
H20 H 0.695378 1.047718 0.370286 0.058 Uiso 1 1 calc R U . . .
C21 C 0.6525(16) 0.9408(6) 0.3716(4) 0.038(3) Uani 1 1 d . . . . .
C22 C 0.7227(15) 0.9220(5) 0.4178(4) 0.030(2) Uani 1 1 d . . . . .
H22 H 0.771511 0.957568 0.437345 0.036 Uiso 1 1 calc R U . . .
C23 C 0.7245(15) 0.8580(6) 0.4354(3) 0.034(3) Uani 1 1 d . . . . .
H23 H 0.770202 0.849522 0.466945 0.040 Uiso 1 1 calc R U . . .
O31 O -0.1079(16) 0.0954(6) 0.4432(4) 0.093(4) Uani 1 1 d . . . . .
C31 C -0.0245(19) 0.1484(6) 0.4381(4) 0.048(3) Uani 1 1 d . . . . .
C32 C -0.082(2) 0.2172(8) 0.4534(4) 0.061(4) Uani 1 1 d . . . . .
H32 H -0.188582 0.220756 0.468966 0.073 Uiso 1 1 calc R U . . .
C33 C 0.0094(18) 0.2761(7) 0.4464(4) 0.049(3) Uani 1 1 d . . . . .
H33 H -0.033837 0.319034 0.457324 0.059 Uiso 1 1 calc R U . . .
O32 O 0.2250(12) 0.3398(4) 0.3988(3) 0.048(2) Uani 1 1 d . . . . .
H32O H 0.144535 0.352446 0.380245 0.072 Uiso 1 1 calc R U . . .
C34 C 0.1801(18) 0.2737(6) 0.4213(4) 0.042(3) Uani 1 1 d . . . . .
H34 H 0.270459 0.264079 0.446772 0.050 Uiso 1 1 calc R U . . .
C35 C 0.1818(15) 0.2108(6) 0.3848(4) 0.035(3) Uani 1 1 d . . . . .
C36 C 0.1564(16) 0.1439(6) 0.4149(4) 0.040(3) Uani 1 1 d . . . . .
H36 H 0.242858 0.145845 0.442260 0.048 Uiso 1 1 calc R U . . .
O33 O -0.0460(14) 0.1693(4) 0.3300(3) 0.057(3) Uani 1 1 d . . . . .
O34 O 0.0169(11) 0.2815(4) 0.3287(3) 0.042(2) Uani 1 1 d . . . . .
C37 C 0.0377(15) 0.2167(5) 0.3444(3) 0.028(2) Uani 1 1 d . . . . .
C38 C -0.1078(19) 0.2938(7) 0.2895(5) 0.057(4) Uani 1 1 d . . . . .
H38A H -0.209286 0.263648 0.293463 0.068 Uiso 1 1 calc R U . . .
H38B H -0.056098 0.282538 0.258227 0.068 Uiso 1 1 calc R U . . .
C39 C -0.1631(18) 0.3699(7) 0.2900(5) 0.058(4) Uani 1 1 d . . . . .
H39A H -0.222041 0.379776 0.319984 0.087 Uiso 1 1 calc R U . . .
H39B H -0.240987 0.378963 0.262376 0.087 Uiso 1 1 calc R U . . .
H39C H -0.061416 0.399463 0.287923 0.087 Uiso 1 1 calc R U . . .
O35 O 0.3612(17) 0.2038(6) 0.3139(5) 0.095(4) Uani 1 1 d . . . . .
C40 C 0.3563(18) 0.2072(6) 0.3578(8) 0.067(5) Uani 1 1 d . . . . .
C41 C 0.5323(19) 0.2063(8) 0.3871(8) 0.104(7) Uani 1 1 d . . . . .
H41A H 0.626669 0.199900 0.364828 0.156 Uiso 1 1 calc R U . . .
H41B H 0.532365 0.168124 0.410345 0.156 Uiso 1 1 calc R U . . .
H41C H 0.547519 0.250134 0.404323 0.156 Uiso 1 1 calc R U . . .
C42 C 0.1819(16) 0.0743(6) 0.3900(4) 0.039(3) Uani 1 1 d . . . . .
H42A H 0.078869 0.064123 0.369499 0.047 Uiso 1 1 calc R U . . .
H42B H 0.281078 0.078008 0.368521 0.047 Uiso 1 1 calc R U . . .
O36 O 0.261(2) 0.0269(5) 0.4664(4) 0.111(5) Uani 1 1 d . . . . .
C43 C 0.213(2) 0.0145(6) 0.4244(4) 0.050(4) Uani 1 1 d . . . . .
C44 C 0.1832(14) -0.0593(5) 0.4082(4) 0.030(2) Uani 1 1 d . . . . .
C45 C 0.1151(15) -0.0751(5) 0.3618(4) 0.034(3) Uani 1 1 d . . . . .
H45 H 0.092924 -0.038869 0.339458 0.041 Uiso 1 1 calc R U . . .
C46 C 0.0787(14) -0.1456(6) 0.3480(3) 0.031(3) Uani 1 1 d . . . . .
C47 C 0.0104(16) -0.1629(7) 0.3016(4) 0.042(3) Uani 1 1 d . . . . .
H47 H -0.010376 -0.127390 0.278555 0.051 Uiso 1 1 calc R U . . .
C48 C -0.0268(17) -0.2313(6) 0.2892(4) 0.043(3) Uani 1 1 d . . . . .
H48 H -0.080872 -0.241625 0.259006 0.051 Uiso 1 1 calc R U . . .
C49 C 0.0170(17) -0.2863(7) 0.3226(4) 0.046(3) Uani 1 1 d . . . . .
H49 H -0.005317 -0.332904 0.313797 0.055 Uiso 1 1 calc R U . . .
C50 C 0.0928(15) -0.2710(6) 0.3680(4) 0.038(3) Uani 1 1 d . . . . .
H50 H 0.122867 -0.307330 0.389626 0.045 Uiso 1 1 calc R U . . .
C51 C 0.1250(15) -0.1996(6) 0.3819(4) 0.036(3) Uani 1 1 d . . . . .
C52 C 0.1954(17) -0.1835(5) 0.4281(4) 0.039(3) Uani 1 1 d . . . . .
H52 H 0.221274 -0.219591 0.450393 0.047 Uiso 1 1 calc R U . . .
C53 C 0.2270(17) -0.1148(6) 0.4412(4) 0.047(3) Uani 1 1 d . . . . .
H53 H 0.277601 -0.104533 0.471859 0.056 Uiso 1 1 calc R U . . .
O61 O -0.0958(14) 0.3576(6) 0.0513(3) 0.074(3) Uani 1 1 d . . . . .
C61 C -0.0102(18) 0.4101(6) 0.0589(4) 0.040(3) Uani 1 1 d . . . . .
C62 C -0.0757(19) 0.4817(8) 0.0452(4) 0.055(4) Uani 1 1 d . . . . .
H62 H -0.185116 0.486067 0.029549 0.066 Uiso 1 1 calc R U . . .
C63 C 0.0174(17) 0.5391(7) 0.0548(4) 0.049(3) Uani 1 1 d . . . . .
H63 H -0.030586 0.582550 0.045916 0.059 Uiso 1 1 calc R U . . .
O62 O 0.2396(13) 0.6018(4) 0.1010(3) 0.054(2) Uani 1 1 d . . . . .
H62O H 0.172094 0.610433 0.123134 0.081 Uiso 1 1 calc R U . . .
C64 C 0.1925(15) 0.5380(6) 0.0786(4) 0.036(3) Uani 1 1 d . . . . .
H64 H 0.275788 0.530342 0.052278 0.043 Uiso 1 1 calc R U . . .
C65 C 0.2083(14) 0.4721(5) 0.1134(3) 0.025(2) Uani 1 1 d . . . . .
C66 C 0.1740(15) 0.4079(5) 0.0820(3) 0.031(3) Uani 1 1 d . . . . .
H66 H 0.256554 0.409475 0.054992 0.037 Uiso 1 1 calc R U . . .
O63 O -0.0056(13) 0.4279(5) 0.1695(3) 0.058(3) Uani 1 1 d . . . . .
O64 O 0.0655(14) 0.5411(4) 0.1731(3) 0.066(3) Uani 1 1 d . . . . .
C67 C 0.0757(16) 0.4761(6) 0.1551(4) 0.036(3) Uani 1 1 d . . . . .
C68 C -0.059(3) 0.5506(8) 0.2139(6) 0.091(7) Uani 1 1 d . . . . .
H68 H -0.062616 0.521793 0.241548 0.109 Uiso 1 1 calc R U . . .
C69 C -0.161(2) 0.6040(13) 0.2059(6) 0.128(10) Uani 1 1 d . . . . .
H69A H -0.150864 0.630663 0.177367 0.153 Uiso 1 1 calc R U . . .
H69B H -0.245544 0.615704 0.228612 0.153 Uiso 1 1 calc R U . . .
O65 O 0.4178(13) 0.4732(6) 0.1805(3) 0.068(3) Uani 1 1 d . . . . .
C70 C 0.3949(14) 0.4709(5) 0.1354(4) 0.033(3) Uani 1 1 d . . . . .
C71 C 0.5431(16) 0.4671(8) 0.1033(5) 0.057(4) Uani 1 1 d . . . . .
H71A H 0.554332 0.510896 0.085924 0.086 Uiso 1 1 calc R U . . .
H71B H 0.525055 0.429443 0.079998 0.086 Uiso 1 1 calc R U . . .
H71C H 0.648116 0.458289 0.122555 0.086 Uiso 1 1 calc R U . . .
C72 C 0.2001(16) 0.3365(6) 0.1082(4) 0.036(3) Uani 1 1 d . . . . .
H72A H 0.301050 0.339937 0.130532 0.043 Uiso 1 1 calc R U . . .
H72B H 0.098307 0.326980 0.127704 0.043 Uiso 1 1 calc R U . . .
O66 O 0.2676(16) 0.2861(4) 0.0322(3) 0.078(4) Uani 1 1 d . . . . .
C73 C 0.2265(16) 0.2766(6) 0.0743(4) 0.037(3) Uani 1 1 d . . . . .
C74 C 0.2050(14) 0.2035(5) 0.0934(4) 0.030(3) Uani 1 1 d . . . . .
C75 C 0.1430(13) 0.1894(6) 0.1392(4) 0.032(3) Uani 1 1 d . . . . .
H75 H 0.116756 0.226709 0.159993 0.038 Uiso 1 1 calc R U . . .
C76 C 0.1179(14) 0.1193(6) 0.1557(4) 0.031(2) Uani 1 1 d . . . . .
C77 C 0.0557(16) 0.1038(7) 0.2036(4) 0.045(3) Uani 1 1 d . . . . .
H77 H 0.028723 0.140265 0.225072 0.054 Uiso 1 1 calc R U . . .
C78 C 0.0358(19) 0.0348(7) 0.2179(5) 0.059(4) Uani 1 1 d . . . . .
H78 H -0.007951 0.024695 0.248759 0.071 Uiso 1 1 calc R U . . .
C79 C 0.0800(19) -0.0198(6) 0.1870(4) 0.052(4) Uani 1 1 d . . . . .
H79 H 0.068388 -0.066120 0.197757 0.063 Uiso 1 1 calc R U . . .
C80 C 0.1405(16) -0.0074(6) 0.1409(5) 0.046(3) Uani 1 1 d . . . . .
H80 H 0.166804 -0.045123 0.120485 0.055 Uiso 1 1 calc R U . . .
C81 C 0.1634(14) 0.0624(6) 0.1241(4) 0.036(3) Uani 1 1 d . . . . .
C82 C 0.2229(15) 0.0775(5) 0.0772(4) 0.035(3) Uani 1 1 d . . . . .
H82 H 0.247830 0.040732 0.055859 0.042 Uiso 1 1 calc R U . . .
C83 C 0.2455(15) 0.1460(5) 0.0620(4) 0.033(3) Uani 1 1 d . . . . .
H83 H 0.287620 0.154930 0.030794 0.039 Uiso 1 1 calc R U . . .
O91 O 0.3600(15) 0.9159(5) 0.0431(4) 0.074(3) Uani 1 1 d . . . . .
C91 C 0.4314(18) 0.8593(7) 0.0521(4) 0.048(3) Uani 1 1 d . . . . .
C92 C 0.3505(17) 0.7935(6) 0.0335(4) 0.044(3) Uani 1 1 d . . . . .
H92 H 0.247552 0.794798 0.014425 0.053 Uiso 1 1 calc R U . . .
C93 C 0.4268(18) 0.7328(6) 0.0445(4) 0.045(3) Uani 1 1 d . . . . .
H93 H 0.367176 0.691652 0.035668 0.054 Uiso 1 1 calc R U . . .
O92 O 0.6236(13) 0.6572(4) 0.0900(3) 0.048(2) Uani 1 1 d . . . . .
H92O H 0.534(15) 0.660(5) 0.109(4) 0.03(3) Uiso 1 1 d . . . . .
C94 C 0.5958(15) 0.7255(5) 0.0690(4) 0.028(2) Uani 1 1 d . . . . .
H94 H 0.685414 0.732778 0.044360 0.034 Uiso 1 1 calc R U . . .
C95 C 0.6151(15) 0.7861(6) 0.1078(3) 0.034(3) Uani 1 1 d . . . . .
C96 C 0.6036(14) 0.8543(5) 0.0776(3) 0.024(2) Uani 1 1 d . . . . .
H96 H 0.691165 0.850584 0.051971 0.028 Uiso 1 1 calc R U . . .
O93 O 0.3832(14) 0.8329(5) 0.1546(3) 0.061(3) Uani 1 1 d . . . . .
O94 O 0.4659(11) 0.7224(4) 0.1677(2) 0.043(2) Uani 1 1 d . . . . .
C97 C 0.4742(17) 0.7829(6) 0.1449(4) 0.038(3) Uani 1 1 d . . . . .
C98 C 0.3367(19) 0.7176(8) 0.2068(4) 0.063(4) Uani 1 1 d . . . . .
H98A H 0.324275 0.763128 0.222594 0.076 Uiso 1 1 calc R U . . .
H98B H 0.223377 0.703994 0.192737 0.076 Uiso 1 1 calc R U . . .
C99 C 0.393(3) 0.6674(13) 0.2414(7) 0.143(11) Uani 1 1 d . . . . .
H99A H 0.391431 0.621452 0.226498 0.214 Uiso 1 1 calc R U . . .
H99B H 0.317109 0.667886 0.268887 0.214 Uiso 1 1 calc R U . . .
H99C H 0.510813 0.678380 0.252497 0.214 Uiso 1 1 calc R U . . .
O95 O 0.8084(15) 0.7922(6) 0.1785(4) 0.081(3) Uani 1 1 d . . . . .
C100 C 0.7991(18) 0.7831(6) 0.1340(5) 0.050(3) Uani 1 1 d . . . . .
C101 C 0.9547(19) 0.7714(9) 0.1039(7) 0.084(5) Uani 1 1 d . . . . .
H10B H 0.938085 0.794325 0.072608 0.126 Uiso 1 1 calc R U . . .
H10A H 0.970739 0.721721 0.098932 0.126 Uiso 1 1 calc R U . . .
H10C H 1.056415 0.790585 0.120633 0.126 Uiso 1 1 calc R U . . .
C102 C 0.6435(17) 0.9240(5) 0.1062(4) 0.036(3) Uani 1 1 d . . . . .
H10E H 0.539083 0.938909 0.122947 0.043 Uiso 1 1 calc R U . . .
H10D H 0.734800 0.915266 0.131025 0.043 Uiso 1 1 calc R U . . .
O96 O 0.7512(15) 0.9691(4) 0.0314(3) 0.068(3) Uani 1 1 d . . . . .
C103 C 0.7017(15) 0.9824(6) 0.0724(4) 0.032(3) Uani 1 1 d . . . . .
C104 C 0.6988(14) 1.0558(5) 0.0909(3) 0.027(2) Uani 1 1 d . . . . .
C105 C 0.6260(15) 1.0726(6) 0.1352(3) 0.032(3) Uani 1 1 d . . . . .
H105 H 0.579625 1.037197 0.154649 0.038 Uiso 1 1 calc R U . . .
C106 C 0.6215(14) 1.1439(6) 0.1513(3) 0.030(2) Uani 1 1 d . . . . .
C107 C 0.5532(14) 1.1645(6) 0.1960(3) 0.030(2) Uani 1 1 d . . . . .
H107 H 0.512493 1.130399 0.217471 0.036 Uiso 1 1 calc R U . . .
C108 C 0.5450(18) 1.2335(7) 0.2086(4) 0.050(3) Uani 1 1 d . . . . .
H108 H 0.492277 1.246183 0.237721 0.060 Uiso 1 1 calc R U . . .
C109 C 0.6138(18) 1.2859(6) 0.1788(4) 0.047(3) Uani 1 1 d . . . . .
H109 H 0.609969 1.332747 0.188785 0.056 Uiso 1 1 calc R U . . .
C110 C 0.6880(15) 1.2686(6) 0.1345(4) 0.038(3) Uani 1 1 d . . . . .
H110 H 0.736276 1.303548 0.115063 0.045 Uiso 1 1 calc R U . . .
C111 C 0.6898(14) 1.1975(5) 0.1190(4) 0.030(2) Uani 1 1 d . . . . .
C112 C 0.7578(16) 1.1755(6) 0.0735(4) 0.036(3) Uani 1 1 d . . . . .
H112 H 0.798192 1.209404 0.051805 0.043 Uiso 1 1 calc R U . . .
C113 C 0.7655(15) 1.1083(5) 0.0609(4) 0.033(3) Uani 1 1 d . . . . .
H113 H 0.816544 1.095899 0.031396 0.039 Uiso 1 1 calc R U . . .

loop_
_atom_site_aniso_label
_atom_site_aniso_U_11
_atom_site_aniso_U_22
_atom_site_aniso_U_33
_atom_site_aniso_U_23
_atom_site_aniso_U_13
_atom_site_aniso_U_12
O1 0.085(7) 0.036(5) 0.048(5) 0.006(4) 0.028(5) 0.015(5)
C1 0.073(9) 0.025(6) 0.020(5) -0.007(5) -0.002(5) 0.016(6)
C2 0.062(9) 0.037(7) 0.034(6) 0.010(6) 0.015(6) 0.014(6)
C3 0.055(8) 0.034(6) 0.028(5) 0.000(5) 0.000(5) -0.006(6)
O2 0.058(6) 0.024(4) 0.037(4) -0.009(3) -0.009(4) 0.010(4)
C4 0.032(7) 0.021(5) 0.026(5) -0.002(5) -0.013(4) -0.003(5)
C5 0.023(6) 0.022(5) 0.027(5) -0.001(5) 0.010(4) 0.001(4)
C6 0.053(8) 0.015(5) 0.031(5) -0.010(5) 0.002(5) 0.003(5)
O3 0.037(5) 0.028(4) 0.044(4) 0.002(3) -0.016(4) 0.011(4)
O4 0.035(5) 0.025(4) 0.033(4) -0.009(3) -0.006(3) -0.003(3)
C7 0.019(6) 0.040(7) 0.027(5) 0.003(5) 0.013(4) -0.002(5)
C8 0.052(8) 0.038(7) 0.022(5) 0.004(5) -0.012(5) 0.004(5)
C9 0.048(9) 0.078(10) 0.034(6) -0.027(6) 0.009(6) -0.025(7)
O5 0.070(7) 0.053(6) 0.037(5) -0.009(4) 0.013(4) -0.008(5)
C10 0.029(7) 0.024(6) 0.046(7) -0.007(5) 0.006(5) 0.002(5)
C11 0.015(7) 0.096(12) 0.097(11) -0.022(9) -0.001(7) 0.008(7)
C12 0.037(7) 0.033(6) 0.010(4) 0.000(4) -0.005(4) -0.002(5)
O6 0.115(9) 0.026(4) 0.042(5) 0.004(4) -0.029(5) -0.009(5)
C13 0.049(8) 0.042(7) 0.025(5) 0.005(5) -0.005(5) 0.006(6)
C14 0.017(6) 0.023(5) 0.038(6) 0.005(5) 0.011(4) 0.012(4)
C15 0.026(7) 0.037(6) 0.036(6) -0.005(5) -0.012(5) -0.009(5)
C16 0.035(7) 0.037(6) 0.044(6) 0.014(6) 0.003(5) -0.015(5)
C17 0.076(11) 0.047(8) 0.051(7) 0.027(7) -0.034(7) -0.013(7)
C18 0.059(10) 0.078(11) 0.076(10) 0.011(9) -0.036(8) -0.010(9)
C19 0.052(10) 0.063(10) 0.081(10) 0.036(9) -0.013(8) 0.001(7)
C20 0.055(9) 0.032(7) 0.059(8) 0.011(6) 0.004(7) 0.003(6)
C21 0.037(7) 0.031(6) 0.046(6) -0.005(5) 0.004(5) 0.008(5)
C22 0.044(7) 0.016(5) 0.031(5) -0.002(5) 0.003(5) -0.007(5)
C23 0.044(8) 0.039(7) 0.018(5) -0.004(5) 0.008(5) 0.002(5)
O31 0.138(11) 0.076(8) 0.067(6) -0.022(6) 0.068(7) -0.055(8)
C31 0.081(11) 0.033(7) 0.029(6) -0.006(6) 0.010(6) -0.023(7)
C32 0.074(11) 0.072(10) 0.037(6) -0.023(7) 0.018(7) -0.020(8)
C33 0.060(9) 0.042(7) 0.046(7) -0.007(6) -0.005(6) -0.026(7)
O32 0.055(6) 0.034(5) 0.055(5) 0.011(4) -0.021(4) -0.004(4)
C34 0.062(9) 0.030(6) 0.031(6) 0.005(5) -0.018(6) -0.015(6)
C35 0.043(8) 0.028(6) 0.034(6) 0.017(5) 0.003(5) -0.002(5)
C36 0.041(8) 0.037(6) 0.040(6) 0.005(6) -0.016(5) -0.025(6)
O33 0.085(7) 0.033(5) 0.049(5) 0.004(4) -0.043(5) -0.004(5)
O34 0.047(5) 0.035(5) 0.043(4) 0.008(4) -0.021(4) 0.005(4)
C37 0.043(7) 0.022(6) 0.019(5) -0.003(5) -0.012(4) 0.001(5)
C38 0.063(10) 0.047(8) 0.059(8) 0.007(7) -0.021(7) 0.005(7)
C39 0.047(9) 0.062(9) 0.064(8) 0.005(7) -0.022(7) 0.009(7)
O35 0.102(10) 0.085(9) 0.101(9) 0.021(8) 0.065(8) 0.022(7)
C40 0.043(9) 0.015(6) 0.144(15) 0.019(8) 0.027(10) -0.004(5)
C41 0.025(9) 0.056(10) 0.23(2) -0.001(12) -0.034(11) 0.007(7)
C42 0.039(8) 0.043(7) 0.034(6) 0.014(5) -0.019(5) -0.006(5)
O36 0.225(16) 0.038(6) 0.066(7) 0.013(5) -0.081(9) -0.013(7)
C43 0.078(11) 0.033(7) 0.040(7) 0.005(6) -0.023(7) -0.005(6)
C44 0.023(6) 0.032(6) 0.033(5) 0.000(5) -0.006(5) -0.013(5)
C45 0.036(7) 0.024(6) 0.043(6) -0.001(5) 0.010(5) -0.009(5)
C46 0.019(6) 0.052(7) 0.023(5) 0.005(5) 0.014(4) 0.010(5)
C47 0.045(8) 0.048(7) 0.034(6) 0.011(6) 0.004(5) 0.009(6)
C48 0.055(9) 0.044(7) 0.029(6) -0.014(6) 0.003(5) -0.001(6)
C49 0.048(8) 0.048(8) 0.042(7) -0.014(6) 0.010(6) -0.005(6)
C50 0.042(8) 0.030(6) 0.041(6) 0.006(5) 0.009(5) 0.010(5)
C51 0.029(7) 0.039(7) 0.039(6) 0.003(5) 0.003(5) -0.001(5)
C52 0.064(9) 0.021(6) 0.033(6) 0.009(5) -0.008(6) 0.012(5)
C53 0.055(9) 0.052(8) 0.032(6) 0.007(6) -0.025(6) -0.010(6)
O61 0.084(8) 0.084(7) 0.051(5) 0.026(5) -0.033(5) -0.042(6)
C61 0.059(9) 0.037(7) 0.024(5) 0.003(5) 0.011(5) -0.008(6)
C62 0.057(9) 0.081(11) 0.026(6) 0.023(7) 0.010(6) -0.015(8)
C63 0.039(8) 0.055(8) 0.054(7) 0.026(7) 0.031(6) 0.022(7)
O62 0.087(7) 0.028(4) 0.049(5) -0.007(4) 0.020(5) 0.002(4)
C64 0.023(6) 0.046(7) 0.039(6) -0.002(6) 0.010(5) 0.018(5)
C65 0.037(7) 0.017(5) 0.022(5) 0.001(4) 0.004(4) 0.010(5)
C66 0.036(7) 0.033(6) 0.023(5) 0.011(5) 0.004(4) -0.012(5)
O63 0.063(7) 0.048(6) 0.067(6) -0.004(5) 0.044(5) -0.001(5)
O64 0.113(9) 0.036(5) 0.050(5) 0.000(4) 0.050(5) 0.014(5)
C67 0.047(8) 0.032(6) 0.028(5) -0.005(5) -0.002(5) 0.012(6)
C68 0.147(18) 0.056(10) 0.074(10) 0.012(8) 0.088(11) 0.045(10)
C69 0.090(14) 0.24(3) 0.053(9) 0.038(13) 0.042(9) 0.109(17)
O65 0.061(7) 0.099(8) 0.046(5) -0.001(5) -0.004(5) -0.007(6)
C70 0.030(7) 0.019(5) 0.050(7) 0.009(5) -0.004(5) -0.004(5)
C71 0.031(8) 0.062(9) 0.079(9) -0.019(8) 0.005(7) 0.001(7)
C72 0.049(8) 0.039(7) 0.018(5) 0.001(5) 0.007(5) 0.006(5)
O66 0.155(11) 0.029(5) 0.051(5) -0.001(5) 0.047(6) 0.001(6)
C73 0.044(8) 0.036(7) 0.031(6) -0.008(5) 0.021(5) 0.003(5)
C74 0.029(6) 0.031(6) 0.028(5) -0.005(5) -0.005(4) -0.021(5)
C75 0.016(6) 0.043(7) 0.036(6) -0.010(5) 0.009(5) -0.002(5)
C76 0.024(6) 0.033(6) 0.036(6) -0.003(5) 0.006(5) 0.002(5)
C77 0.039(8) 0.058(8) 0.040(6) -0.002(6) 0.012(5) 0.011(6)
C78 0.074(11) 0.048(8) 0.057(8) 0.032(7) 0.030(7) 0.009(7)
C79 0.087(11) 0.022(6) 0.047(7) 0.017(6) 0.005(7) 0.007(6)
C80 0.036(8) 0.033(7) 0.068(8) 0.010(6) 0.000(6) 0.003(5)
C81 0.011(6) 0.052(7) 0.045(6) 0.025(6) -0.009(5) 0.006(5)
C82 0.036(7) 0.022(5) 0.046(6) -0.021(5) -0.001(5) 0.008(5)
C83 0.045(7) 0.026(6) 0.027(5) 0.011(5) 0.007(5) 0.011(5)
O91 0.085(8) 0.057(6) 0.079(7) -0.024(5) -0.037(6) 0.028(6)
C91 0.055(9) 0.042(7) 0.046(7) -0.002(6) -0.010(6) 0.015(6)
C92 0.057(9) 0.037(7) 0.037(6) -0.010(6) -0.023(6) 0.005(6)
C93 0.074(10) 0.024(6) 0.037(6) 0.001(5) 0.003(6) -0.013(6)
O92 0.062(7) 0.033(5) 0.048(5) 0.013(4) 0.010(5) 0.015(4)
C94 0.038(7) 0.017(5) 0.030(5) 0.005(5) 0.002(5) 0.004(5)
C95 0.037(7) 0.044(7) 0.021(5) 0.002(5) -0.005(5) 0.001(5)
C96 0.035(6) 0.017(5) 0.018(4) 0.005(4) -0.007(4) 0.002(4)
O93 0.093(8) 0.034(5) 0.059(6) -0.001(5) 0.030(5) -0.008(5)
O94 0.053(6) 0.050(5) 0.027(4) 0.017(4) 0.001(4) -0.012(4)
C97 0.060(9) 0.029(6) 0.022(5) 0.006(5) -0.020(5) -0.013(6)
C98 0.061(10) 0.095(11) 0.033(6) 0.005(7) 0.012(6) -0.047(9)
C99 0.123(18) 0.20(2) 0.111(15) 0.111(17) 0.086(14) 0.098(17)
O95 0.082(8) 0.101(8) 0.058(6) 0.034(6) -0.038(5) -0.026(7)
C100 0.051(9) 0.035(7) 0.063(9) 0.032(7) -0.006(7) -0.004(6)
C101 0.024(8) 0.089(12) 0.138(15) -0.007(11) 0.003(9) 0.005(8)
C102 0.053(8) 0.031(6) 0.023(5) 0.001(5) -0.002(5) -0.002(5)
O96 0.141(10) 0.026(5) 0.039(5) -0.001(4) 0.049(5) -0.006(5)
C103 0.039(7) 0.030(6) 0.026(5) -0.010(5) 0.007(5) -0.008(5)
C104 0.025(6) 0.033(6) 0.023(5) 0.008(5) 0.004(4) -0.004(4)
C105 0.041(7) 0.035(6) 0.019(5) -0.006(5) -0.007(5) -0.006(5)
C106 0.026(6) 0.041(6) 0.023(5) -0.008(5) -0.011(4) -0.001(5)
C107 0.036(7) 0.032(6) 0.023(5) -0.001(5) 0.011(5) 0.002(5)
C108 0.060(9) 0.053(8) 0.036(6) -0.029(6) -0.003(6) -0.010(7)
C109 0.080(10) 0.034(7) 0.026(6) -0.009(6) 0.007(6) 0.003(6)
C110 0.022(7) 0.039(7) 0.052(7) -0.001(6) -0.010(5) -0.005(5)
C111 0.027(6) 0.025(6) 0.036(6) 0.003(5) -0.007(5) 0.000(4)
C112 0.043(8) 0.038(7) 0.025(5) 0.008(5) 0.005(5) 0.006(5)
C113 0.050(8) 0.019(5) 0.029(5) 0.009(5) 0.003(5) 0.001(5)

loop_
_atom_type_symbol
_atom_type_description
_atom_type_scat_dispersion_real
_atom_type_scat_dispersion_imag
_atom_type_scat_source
C C 0.0033 0.0016 'International Tables Vol C Tables 4.2.6.8 and 6.1.1.4'
H H 0.0000 0.0000 'International Tables Vol C Tables 4.2.6.8 and 6.1.1.4'
O O 0.0106 0.0060 'International Tables Vol C Tables 4.2.6.8 and 6.1.1.4'

loop_
_geom_angle_atom_site_label_1
_geom_angle_atom_site_label_2
_geom_angle_atom_site_label_3
_geom_angle
_geom_angle_site_symmetry_1
_geom_angle_site_symmetry_3
_geom_angle_publ_flag
O1 C1 C2 122.6(12) . . ?
O1 C1 C6 119.8(11) . . ?
C2 C1 C6 117.5(10) . . ?
C3 C2 C1 121.5(11) . . ?
C3 C2 H2 119.2 . . ?
C1 C2 H2 119.2 . . ?
C2 C3 C4 123.1(11) . . ?
C2 C3 H3 118.5 . . ?
C4 C3 H3 118.5 . . ?
C4 O2 H2O 109.5 . . ?
O2 C4 C3 112.3(9) . . ?
O2 C4 C5 115.3(8) . . ?
C3 C4 C5 109.8(8) . . ?
O2 C4 H4 106.3 . . ?
C3 C4 H4 106.3 . . ?
C5 C4 H4 106.3 . . ?
C7 C5 C4 111.6(8) . . ?
C7 C5 C10 109.3(8) . . ?
C4 C5 C10 110.7(8) . . ?
C7 C5 C6 110.1(8) . . ?
C4 C5 C6 106.0(7) . . ?
C10 C5 C6 109.0(8) . . ?
C1 C6 C12 110.0(9) . . ?
C1 C6 C5 109.2(9) . . ?
C12 C6 C5 115.3(8) . . ?
C1 C6 H6 107.3 . . ?
C12 C6 H6 107.3 . . ?
C5 C6 H6 107.3 . . ?
C7 O4 C8 114.3(8) . . ?
O3 C7 O4 124.5(10) . . ?
O3 C7 C5 124.8(10) . . ?
O4 C7 C5 110.7(9) . . ?
O4 C8 C9 107.0(9) . . ?
O4 C8 H8A 110.3 . . ?
C9 C8 H8A 110.3 . . ?
O4 C8 H8B 110.3 . . ?
C9 C8 H8B 110.3 . . ?
H8A C8 H8B 108.6 . . ?
C8 C9 H9A 109.5 . . ?
C8 C9 H9B 109.5 . . ?
H9A C9 H9B 109.5 . . ?
C8 C9 H9C 109.5 . . ?
H9A C9 H9C 109.5 . . ?
H9B C9 H9C 109.5 . . ?
O5 C10 C11 121.2(11) . . ?
O5 C10 C5 119.6(10) . . ?
C11 C10 C5 119.1(11) . . ?
C10 C11 H11A 109.5 . . ?
C10 C11 H11B 109.5 . . ?
H11A C11 H11B 109.5 . . ?
C10 C11 H11C 109.5 . . ?
H11A C11 H11C 109.5 . . ?
H11B C11 H11C 109.5 . . ?
C13 C12 C6 112.5(8) . . ?
C13 C12 H12A 109.1 . . ?
C6 C12 H12A 109.1 . . ?
C13 C12 H12B 109.1 . . ?
C6 C12 H12B 109.1 . . ?
H12A C12 H12B 107.8 . . ?
O6 C13 C14 120.1(11) . . ?
O6 C13 C12 121.2(10) . . ?
C14 C13 C12 118.8(9) . . ?
C15 C14 C23 118.6(9) . . ?
C15 C14 C13 121.9(10) . . ?
C23 C14 C13 119.5(9) . . ?
C14 C15 C16 121.8(10) . . ?
C14 C15 H15 119.1 . . ?
C16 C15 H15 119.1 . . ?
C15 C16 C17 122.9(11) . . ?
C15 C16 C21 118.2(10) . . ?
C17 C16 C21 118.9(10) . . ?
C18 C17 C16 121.0(13) . . ?
C18 C17 H17 119.5 . . ?
C16 C17 H17 119.5 . . ?
C17 C18 C19 121.1(13) . . ?
C17 C18 H18 119.5 . . ?
C19 C18 H18 119.5 . . ?
C20 C19 C18 120.0(13) . . ?
C20 C19 H19 120.0 . . ?
C18 C19 H19 120.0 . . ?
C19 C20 C21 120.8(13) . . ?
C19 C20 H20 119.6 . . ?
C21 C20 H20 119.6 . . ?
C22 C21 C20 125.3(11) . . ?
C22 C21 C16 116.6(10) . . ?
C20 C21 C16 118.1(11) . . ?
C23 C22 C21 124.6(10) . . ?
C23 C22 H22 117.7 . . ?
C21 C22 H22 117.7 . . ?
C22 C23 C14 120.2(10) . . ?
C22 C23 H23 119.9 . . ?
C14 C23 H23 119.9 . . ?
O31 C31 C32 124.0(14) . . ?
O31 C31 C36 119.2(12) . . ?
C32 C31 C36 116.8(11) . . ?
C33 C32 C31 123.6(13) . . ?
C33 C32 H32 118.2 . . ?
C31 C32 H32 118.2 . . ?
C32 C33 C34 120.5(13) . . ?
C32 C33 H33 119.7 . . ?
C34 C33 H33 119.7 . . ?
C34 O32 H32O 109.5 . . ?
O32 C34 C33 112.9(10) . . ?
O32 C34 C35 113.0(9) . . ?
C33 C34 C35 109.8(10) . . ?
O32 C34 H34 106.9 . . ?
C33 C34 H34 106.9 . . ?
C35 C34 H34 106.9 . . ?
C36 C35 C37 110.2(9) . . ?
C36 C35 C40 110.2(10) . . ?
C37 C35 C40 105.8(11) . . ?
C36 C35 C34 107.0(8) . . ?
C37 C35 C34 112.5(9) . . ?
C40 C35 C34 111.2(11) . . ?
C42 C36 C35 118.0(9) . . ?
C42 C36 C31 111.3(9) . . ?
C35 C36 C31 107.7(10) . . ?
C42 C36 H36 106.4 . . ?
C35 C36 H36 106.4 . . ?
C31 C36 H36 106.4 . . ?
C37 O34 C38 117.9(9) . . ?
O33 C37 O34 123.7(10) . . ?
O33 C37 C35 124.0(10) . . ?
O34 C37 C35 112.3(9) . . ?
O34 C38 C39 109.3(10) . . ?
O34 C38 H38A 109.8 . . ?
C39 C38 H38A 109.8 . . ?
O34 C38 H38B 109.8 . . ?
C39 C38 H38B 109.8 . . ?
H38A C38 H38B 108.3 . . ?
C38 C39 H39A 109.5 . . ?
C38 C39 H39B 109.5 . . ?
H39A C39 H39B 109.5 . . ?
C38 C39 H39C 109.5 . . ?
H39A C39 H39C 109.5 . . ?
H39B C39 H39C 109.5 . . ?
O35 C40 C35 122.0(15) . . ?
O35 C40 C41 117.6(16) . . ?
C35 C40 C41 120.4(17) . . ?
C40 C41 H41A 109.5 . . ?
C40 C41 H41B 109.5 . . ?
H41A C41 H41B 109.5 . . ?
C40 C41 H41C 109.5 . . ?
H41A C41 H41C 109.5 . . ?
H41B C41 H41C 109.5 . . ?
C43 C42 C36 114.0(9) . . ?
C43 C42 H42A 108.7 . . ?
C36 C42 H42A 108.7 . . ?
C43 C42 H42B 108.7 . . ?
C36 C42 H42B 108.7 . . ?
H42A C42 H42B 107.6 . . ?
O36 C43 C44 120.0(11) . . ?
O36 C43 C42 119.0(11) . . ?
C44 C43 C42 121.0(10) . . ?
C45 C44 C53 119.4(10) . . ?
C45 C44 C43 121.7(10) . . ?
C53 C44 C43 118.9(9) . . ?
C44 C45 C46 120.9(10) . . ?
C44 C45 H45 119.5 . . ?
C46 C45 H45 119.5 . . ?
C47 C46 C45 122.1(11) . . ?
C47 C46 C51 120.0(11) . . ?
C45 C46 C51 117.8(10) . . ?
C48 C47 C46 121.2(11) . . ?
C48 C47 H47 119.4 . . ?
C46 C47 H47 119.4 . . ?
C47 C48 C49 119.9(11) . . ?
C47 C48 H48 120.1 . . ?
C49 C48 H48 120.1 . . ?
C50 C49 C48 120.2(11) . . ?
C50 C49 H49 119.9 . . ?
C48 C49 H49 119.9 . . ?
C49 C50 C51 120.1(11) . . ?
C49 C50 H50 119.9 . . ?
C51 C50 H50 119.9 . . ?
C52 C51 C46 121.0(10) . . ?
C52 C51 C50 120.6(10) . . ?
C46 C51 C50 118.4(10) . . ?
C53 C52 C51 120.2(10) . . ?
C53 C52 H52 119.9 . . ?
C51 C52 H52 119.9 . . ?
C52 C53 C44 120.5(10) . . ?
C52 C53 H53 119.8 . . ?
C44 C53 H53 119.8 . . ?
O61 C61 C62 122.2(13) . . ?
O61 C61 C66 122.5(11) . . ?
C62 C61 C66 115.3(11) . . ?
C63 C62 C61 121.8(13) . . ?
C63 C62 H62 119.1 . . ?
C61 C62 H62 119.1 . . ?
C62 C63 C64 123.5(12) . . ?
C62 C63 H63 118.2 . . ?
C64 C63 H63 118.2 . . ?
C64 O62 H62O 109.5 . . ?
O62 C64 C63 113.6(10) . . ?
O62 C64 C65 114.3(9) . . ?
C63 C64 C65 109.3(10) . . ?
O62 C64 H64 106.3 . . ?
C63 C64 H64 106.3 . . ?
C65 C64 H64 106.3 . . ?
C66 C65 C70 110.8(8) . . ?
C66 C65 C67 110.5(9) . . ?
C70 C65 C67 109.7(8) . . ?
C66 C65 C64 107.0(8) . . ?
C70 C65 C64 107.6(8) . . ?
C67 C65 C64 111.2(8) . . ?
C65 C66 C61 110.8(9) . . ?
C65 C66 C72 115.5(8) . . ?
C61 C66 C72 108.7(9) . . ?
C65 C66 H66 107.1 . . ?
C61 C66 H66 107.1 . . ?
C72 C66 H66 107.1 . . ?
C67 O64 C68 115.5(11) . . ?
O63 C67 O64 124.2(10) . . ?
O63 C67 C65 124.6(10) . . ?
O64 C67 C65 111.2(10) . . ?
C69 C68 O64 111.3(13) . . ?
C69 C68 H68 124.3 . . ?
O64 C68 H68 124.3 . . ?
C68 C69 H69A 120.0 . . ?
C68 C69 H69B 120.0 . . ?
H69A C69 H69B 120.0 . . ?
O65 C70 C71 120.5(11) . . ?
O65 C70 C65 119.5(10) . . ?
C71 C70 C65 120.0(10) . . ?
C70 C71 H71A 109.5 . . ?
C70 C71 H71B 109.5 . . ?
H71A C71 H71B 109.5 . . ?
C70 C71 H71C 109.5 . . ?
H71A C71 H71C 109.5 . . ?
H71B C71 H71C 109.5 . . ?
C73 C72 C66 114.0(8) . . ?
C73 C72 H72A 108.7 . . ?
C66 C72 H72A 108.7 . . ?
C73 C72 H72B 108.7 . . ?
C66 C72 H72B 108.7 . . ?
H72A C72 H72B 107.6 . . ?
O66 C73 C72 121.1(10) . . ?
O66 C73 C74 120.2(10) . . ?
C72 C73 C74 118.7(9) . . ?
C75 C74 C83 118.8(9) . . ?
C75 C74 C73 122.8(10) . . ?
C83 C74 C73 118.4(9) . . ?
C74 C75 C76 121.6(10) . . ?
C74 C75 H75 119.2 . . ?
C76 C75 H75 119.2 . . ?
C75 C76 C77 122.2(10) . . ?
C75 C76 C81 118.8(9) . . ?
C77 C76 C81 119.0(10) . . ?
C78 C77 C76 119.7(11) . . ?
C78 C77 H77 120.2 . . ?
C76 C77 H77 120.2 . . ?
C77 C78 C79 120.7(11) . . ?
C77 C78 H78 119.6 . . ?
C79 C78 H78 119.6 . . ?
C80 C79 C78 121.5(11) . . ?
C80 C79 H79 119.2 . . ?
C78 C79 H79 119.2 . . ?
C79 C80 C81 120.3(12) . . ?
C79 C80 H80 119.8 . . ?
C81 C80 H80 119.8 . . ?
C82 C81 C80 122.3(11) . . ?
C82 C81 C76 119.0(10) . . ?
C80 C81 C76 118.7(10) . . ?
C83 C82 C81 121.0(10) . . ?
C83 C82 H82 119.5 . . ?
C81 C82 H82 119.5 . . ?
C82 C83 C74 120.8(9) . . ?
C82 C83 H83 119.6 . . ?
C74 C83 H83 119.6 . . ?
O91 C91 C96 122.5(12) . . ?
O91 C91 C92 119.5(12) . . ?
C96 C91 C92 117.8(10) . . ?
C93 C92 C91 118.9(11) . . ?
C93 C92 H92 120.6 . . ?
C91 C92 H92 120.6 . . ?
C92 C93 C94 124.8(11) . . ?
C92 C93 H93 117.6 . . ?
C94 C93 H93 117.6 . . ?
C94 O92 H92O 94(7) . . ?
O92 C94 C93 113.1(9) . . ?
O92 C94 C95 112.8(8) . . ?
C93 C94 C95 107.9(9) . . ?
O92 C94 H94 107.6 . . ?
C93 C94 H94 107.6 . . ?
C95 C94 H94 107.6 . . ?
C97 C95 C96 111.3(10) . . ?
C97 C95 C100 110.3(9) . . ?
C96 C95 C100 108.2(9) . . ?
C97 C95 C94 111.7(9) . . ?
C96 C95 C94 104.9(7) . . ?
C100 C95 C94 110.4(10) . . ?
C91 C96 C95 110.0(9) . . ?
C91 C96 C102 109.9(9) . . ?
C95 C96 C102 116.1(7) . . ?
C91 C96 H96 106.8 . . ?
C95 C96 H96 106.8 . . ?
C102 C96 H96 106.8 . . ?
C97 O94 C98 116.0(11) . . ?
O93 C97 O94 123.3(12) . . ?
O93 C97 C95 123.0(10) . . ?
O94 C97 C95 113.6(11) . . ?
C99 C98 O94 109.0(13) . . ?
C99 C98 H98A 109.9 . . ?
O94 C98 H98A 109.9 . . ?
C99 C98 H98B 109.9 . . ?
O94 C98 H98B 109.9 . . ?
H98A C98 H98B 108.3 . . ?
C98 C99 H99A 109.5 . . ?
C98 C99 H99B 109.5 . . ?
H99A C99 H99B 109.5 . . ?
C98 C99 H99C 109.5 . . ?
H99A C99 H99C 109.5 . . ?
H99B C99 H99C 109.5 . . ?
O95 C100 C101 122.9(14) . . ?
O95 C100 C95 118.3(12) . . ?
C101 C100 C95 118.8(12) . . ?
C100 C101 H10B 109.5 . . ?
C100 C101 H10A 109.5 . . ?
H10B C101 H10A 109.5 . . ?
C100 C101 H10C 109.5 . . ?
H10B C101 H10C 109.5 . . ?
H10A C101 H10C 109.5 . . ?
C103 C102 C96 111.9(8) . . ?
C103 C102 H10E 109.2 . . ?
C96 C102 H10E 109.2 . . ?
C103 C102 H10D 109.2 . . ?
C96 C102 H10D 109.2 . . ?
H10E C102 H10D 107.9 . . ?
O96 C103 C104 121.0(10) . . ?
O96 C103 C102 120.7(9) . . ?
C104 C103 C102 118.4(8) . . ?
C105 C104 C113 120.6(10) . . ?
C105 C104 C103 121.6(9) . . ?
C113 C104 C103 117.7(9) . . ?
C104 C105 C106 120.2(10) . . ?
C104 C105 H105 119.9 . . ?
C106 C105 H105 119.9 . . ?
C107 C106 C105 123.3(10) . . ?
C107 C106 C111 118.8(9) . . ?
C105 C106 C111 117.9(9) . . ?
C108 C107 C106 120.9(11) . . ?
C108 C107 H107 119.6 . . ?
C106 C107 H107 119.6 . . ?
C107 C108 C109 121.4(11) . . ?
C107 C108 H108 119.3 . . ?
C109 C108 H108 119.3 . . ?
C110 C109 C108 120.4(11) . . ?
C110 C109 H109 119.8 . . ?
C108 C109 H109 119.8 . . ?
C109 C110 C111 119.6(11) . . ?
C109 C110 H110 120.2 . . ?
C111 C110 H110 120.2 . . ?
C110 C111 C112 123.3(10) . . ?
C110 C111 C106 118.8(10) . . ?
C112 C111 C106 117.9(9) . . ?
C113 C112 C111 122.1(10) . . ?
C113 C112 H112 119.0 . . ?
C111 C112 H112 119.0 . . ?
C112 C113 C104 121.2(10) . . ?
C112 C113 H113 119.4 . . ?
C104 C113 H113 119.4 . . ?

loop_
_geom_bond_atom_site_label_1
_geom_bond_atom_site_label_2
_geom_bond_distance
_geom_bond_site_symmetry_2
_geom_bond_publ_flag
O1 C1 1.213(13) . ?
C1 C2 1.453(16) . ?
C1 C6 1.513(17) . ?
C2 C3 1.309(16) . ?
C2 H2 0.9300 . ?
C3 C4 1.486(15) . ?
C3 H3 0.9300 . ?
O2 C4 1.413(12) . ?
O2 H2O 0.8200 . ?
C4 C5 1.534(13) . ?
C4 H4 0.9800 . ?
C5 C7 1.529(15) . ?
C5 C10 1.534(15) . ?
C5 C6 1.558(13) . ?
C6 C12 1.551(14) . ?
C6 H6 0.9800 . ?
O3 C7 1.176(12) . ?
O4 C7 1.344(12) . ?
O4 C8 1.440(12) . ?
C8 C9 1.501(16) . ?
C8 H8A 0.9700 . ?
C8 H8B 0.9700 . ?
C9 H9A 0.9600 . ?
C9 H9B 0.9600 . ?
C9 H9C 0.9600 . ?
O5 C10 1.214(12) . ?
C10 C11 1.463(17) . ?
C11 H11A 0.9600 . ?
C11 H11B 0.9600 . ?
C11 H11C 0.9600 . ?
C12 C13 1.501(15) . ?
C12 H12A 0.9700 . ?
C12 H12B 0.9700 . ?
O6 C13 1.211(12) . ?
C13 C14 1.489(15) . ?
C14 C15 1.377(14) . ?
C14 C23 1.406(14) . ?
C15 C16 1.400(15) . ?
C15 H15 0.9300 . ?
C16 C17 1.403(16) . ?
C16 C21 1.435(16) . ?
C17 C18 1.325(19) . ?
C17 H17 0.9300 . ?
C18 C19 1.43(2) . ?
C18 H18 0.9300 . ?
C19 C20 1.334(18) . ?
C19 H19 0.9300 . ?
C20 C21 1.427(15) . ?
C20 H20 0.9300 . ?
C21 C22 1.398(15) . ?
C22 C23 1.304(14) . ?
C22 H22 0.9300 . ?
C23 H23 0.9300 . ?
O31 C31 1.199(14) . ?
C31 C32 1.442(18) . ?
C31 C36 1.534(18) . ?
C32 C33 1.332(17) . ?
C32 H32 0.9300 . ?
C33 C34 1.487(18) . ?
C33 H33 0.9300 . ?
O32 C34 1.439(13) . ?
O32 H32O 0.8200 . ?
C34 C35 1.551(16) . ?
C34 H34 0.9800 . ?
C35 C36 1.524(14) . ?
C35 C37 1.537(15) . ?
C35 C40 1.540(19) . ?
C36 C42 1.499(16) . ?
C36 H36 0.9800 . ?
O33 C37 1.164(12) . ?
O34 C37 1.307(12) . ?
O34 C38 1.428(14) . ?
C38 C39 1.503(17) . ?
C38 H38A 0.9700 . ?
C38 H38B 0.9700 . ?
C39 H39A 0.9600 . ?
C39 H39B 0.9600 . ?
C39 H39C 0.9600 . ?
O35 C40 1.20(2) . ?
C40 C41 1.54(2) . ?
C41 H41A 0.9600 . ?
C41 H41B 0.9600 . ?
C41 H41C 0.9600 . ?
C42 C43 1.483(15) . ?
C42 H42A 0.9700 . ?
C42 H42B 0.9700 . ?
O36 C43 1.213(14) . ?
C43 C44 1.482(15) . ?
C44 C45 1.383(14) . ?
C44 C53 1.415(15) . ?
C45 C46 1.413(15) . ?
C45 H45 0.9300 . ?
C46 C47 1.390(15) . ?
C46 C51 1.417(15) . ?
C47 C48 1.366(16) . ?
C47 H47 0.9300 . ?
C48 C49 1.415(17) . ?
C48 H48 0.9300 . ?
C49 C50 1.380(16) . ?
C49 H49 0.9300 . ?
C50 C51 1.424(16) . ?
C50 H50 0.9300 . ?
C51 C52 1.385(15) . ?
C52 C53 1.370(16) . ?
C52 H52 0.9300 . ?
C53 H53 0.9300 . ?
O61 C61 1.205(14) . ?
C61 C62 1.489(18) . ?
C61 C66 1.524(17) . ?
C62 C63 1.322(19) . ?
C62 H62 0.9300 . ?
C63 C64 1.469(17) . ?
C63 H63 0.9300 . ?
O62 C64 1.396(13) . ?
O62 H62O 0.8200 . ?
C64 C65 1.570(15) . ?
C64 H64 0.9800 . ?
C65 C66 1.505(14) . ?
C65 C70 1.528(15) . ?
C65 C67 1.541(14) . ?
C66 C72 1.538(14) . ?
C66 H66 0.9800 . ?
O63 C67 1.177(13) . ?
O64 C67 1.327(14) . ?
O64 C68 1.490(14) . ?
C68 C69 1.29(2) . ?
C68 H68 0.9300 . ?
C69 H69A 0.9300 . ?
C69 H69B 0.9300 . ?
O65 C70 1.233(13) . ?
C70 C71 1.449(16) . ?
C71 H71A 0.9600 . ?
C71 H71B 0.9600 . ?
C71 H71C 0.9600 . ?
C72 C73 1.479(14) . ?
C72 H72A 0.9700 . ?
C72 H72B 0.9700 . ?
O66 C73 1.209(13) . ?
C73 C74 1.489(15) . ?
C74 C75 1.371(14) . ?
C74 C83 1.422(15) . ?
C75 C76 1.416(15) . ?
C75 H75 0.9300 . ?
C76 C77 1.428(15) . ?
C76 C81 1.428(15) . ?
C77 C78 1.375(17) . ?
C77 H77 0.9300 . ?
C78 C79 1.381(18) . ?
C78 H78 0.9300 . ?
C79 C80 1.366(17) . ?
C79 H79 0.9300 . ?
C80 C81 1.412(16) . ?
C80 H80 0.9300 . ?
C81 C82 1.394(15) . ?
C82 C83 1.375(14) . ?
C82 H82 0.9300 . ?
C83 H83 0.9300 . ?
O91 C91 1.224(14) . ?
C91 C96 1.471(16) . ?
C91 C92 1.474(17) . ?
C92 C93 1.321(16) . ?
C92 H92 0.9300 . ?
C93 C94 1.442(16) . ?
C93 H93 0.9300 . ?
O92 C94 1.428(12) . ?
O92 H92O 0.86(11) . ?
C94 C95 1.563(14) . ?
C94 H94 0.9800 . ?
C95 C97 1.494(16) . ?
C95 C96 1.533(14) . ?
C95 C100 1.557(17) . ?
C96 C102 1.558(14) . ?
C96 H96 0.9800 . ?
O93 C97 1.208(14) . ?
O94 C97 1.308(13) . ?
O94 C98 1.471(14) . ?
C98 C99 1.40(2) . ?
C98 H98A 0.9700 . ?
C98 H98B 0.9700 . ?
C99 H99A 0.9600 . ?
C99 H99B 0.9600 . ?
C99 H99C 0.9600 . ?
O95 C100 1.221(15) . ?
C100 C101 1.48(2) . ?
C101 H10B 0.9600 . ?
C101 H10A 0.9600 . ?
C101 H10C 0.9600 . ?
C102 C103 1.513(14) . ?
C102 H10E 0.9700 . ?
C102 H10D 0.9700 . ?
O96 C103 1.213(12) . ?
C103 C104 1.480(14) . ?
C104 C105 1.377(14) . ?
C104 C113 1.392(14) . ?
C105 C106 1.421(15) . ?
C105 H105 0.9300 . ?
C106 C107 1.389(13) . ?
C106 C111 1.449(15) . ?
C107 C108 1.354(15) . ?
C107 H107 0.9300 . ?
C108 C109 1.392(17) . ?
C108 H108 0.9300 . ?
C109 C110 1.383(15) . ?
C109 H109 0.9300 . ?
C110 C111 1.412(15) . ?
C110 H110 0.9300 . ?
C111 C112 1.417(14) . ?
C112 C113 1.320(15) . ?
C112 H112 0.9300 . ?
C113 H113 0.9300 . ?

loop_
_geom_hbond_atom_site_label_D
_geom_hbond_atom_site_label_H
_geom_hbond_atom_site_label_A
_geom_hbond_distance_DH
_geom_hbond_distance_HA
_geom_hbond_distance_DA
_geom_hbond_angle_DHA
_geom_hbond_site_symmetry_A
_geom_hbond_publ_flag
O2 H2O O4 0.82 2.24 2.742(10) 119.7 . yes
O2 H2O O32 0.82 2.54 3.208(13) 139.6 . yes
O32 H32O O34 0.82 2.15 2.683(11) 122.3 . yes
O62 H62O O64 0.82 2.07 2.658(11) 128.3 . yes
O92 H92O O62 0.86(11) 2.50(11) 3.134(14) 130(9) . yes
O92 H92O O94 0.86(11) 2.07(11) 2.751(12) 135(9) . yes
